data_1575783
loop_
_publ_author_name
'Liang, Gang'
'Chen, De-Jian'
'Long, Zhu-Jun'
'Zhuo, Hao'
'Zhong, Xiao-Feng'
'Chen, Xiong-Hai'
'Shao, Huai-Yu'
'Mo, Zong-Wen'
'Chen, Xiao-Ming'

_publ_section_title
;
 Efficient capture of trace benzene vapor by metal-organic frameworks
 modified with macrocyclic pyridyl ligands.
;
_journal_issue 42
_journal_name_full 'Chemical science'
_journal_page_first 19867
_journal_page_last 19875
_journal_paper_doi 10.1039/d5sc05093f
_journal_volume 16
_journal_year 2025
_chemical_formula_moiety 'C81.998 H38 Fe3 N6 O19'
_chemical_formula_sum 'C82 H38 Fe3 N6 O19'
_chemical_formula_weight 1578.73
_space_group_crystal_system hexagonal
_space_group_IT_number 187
_space_group_name_Hall 'P -6 2'
_space_group_name_H-M_alt 'P -6 m 2'
_atom_sites_solution_hydrogens mixed
_atom_sites_solution_primary iterative
_audit_creation_date 2025-01-20
_audit_creation_method
;
Olex2 1.3
(compiled 2020.11.12 svn.r5f609507 for OlexSys, GUI svn.r6408)
;
_audit_update_record
;
2025-02-15 deposited with the CCDC.	2025-09-16 downloaded from the CCDC.
;
_cell_angle_alpha 90
_cell_angle_beta 90
_cell_angle_gamma 120
_cell_formula_units_Z 1
_cell_length_a 19.7386(16)
_cell_length_b 19.7386(16)
_cell_length_c 11.0140(12)
_cell_measurement_reflns_used 3576
_cell_measurement_temperature 150(10)
_cell_measurement_theta_max 64.5430
_cell_measurement_theta_min 3.9930
_cell_volume 3716.3(6)
_computing_cell_refinement 'CrysAlisPro 1.171.42.94a (Rigaku OD, 2023)'
_computing_data_collection 'CrysAlisPro 1.171.42.94a (Rigaku OD, 2023)'
_computing_data_reduction 'CrysAlisPro 1.171.42.94a (Rigaku OD, 2023)'
_computing_molecular_graphics 'Olex2 1.3 (Dolomanov et al., 2009)'
_computing_publication_material 'Olex2 1.3 (Dolomanov et al., 2009)'
_computing_structure_refinement 'SHELXL 2018/3 (Sheldrick, 2015)'
_computing_structure_solution 'olex2.solve 1.3 (Bourhis et al., 2015)'
_diffrn_ambient_environment N~2~
_diffrn_ambient_temperature 150(10)
_diffrn_detector 'Hybrid Pixel Array Detector'
_diffrn_detector_area_resol_mean 10.0000
_diffrn_detector_type HyPix
_diffrn_measured_fraction_theta_full 0.999
_diffrn_measured_fraction_theta_max 0.962
_diffrn_measurement_details
;
List of Runs (angles in degrees, time in seconds):

  # Type    Start    End  Width  t~exp~   \w     \q     \k     \f   Frames
#--------------------------------------------------------------------------
  1  \w    -79.00 -18.00   0.50   45.44    --  -90.00  92.00-164.00  122
  2  \w   -109.00 -83.00   0.50   45.44    --  -90.00  85.00  95.00   52
  3  \w    122.00 178.00   0.50   45.44    --  108.07  58.00  92.00  112
  4  \w    -19.00  13.00   0.50   15.61    --  -50.36  19.00-150.00   64
  5  \w    -23.00  23.00   0.50   15.61    --  -50.36  19.00 150.00   92
  6  \w   -119.00 -94.00   0.50   15.61    --  -50.36-125.00-150.00   50
  7  \w   -107.00 -73.00   0.50   15.61    --  -50.36-125.00 -90.00   68
  8  \w   -113.00 -78.00   0.50   15.61    --  -50.36-125.00   0.00   70
  9  \w    -85.00 -22.00   0.50   45.44    --  -90.00 125.00-180.00  126
 10  \w    -50.00 -19.00   0.50   45.44    --  -90.00  85.00  95.00   62
 11  \w   -132.00 -92.00   0.50   45.44    --  -90.00 -19.00 150.00   80
 12  \w    101.00 173.00   0.50   45.44    --  108.07  38.00 120.00  144
 13  \w     36.00  61.00   0.50   45.44    --  108.07 -57.00-120.00   50
 14  \w     39.00  65.00   0.50   45.44    --  108.07 -57.00 150.00   52
 15  \w     36.00  65.00   0.50   45.44    --  108.07 -57.00  60.00   58
 16  \w     36.00  61.00   0.50   45.44    --  108.07 -57.00-150.00   50
 17  \w     36.00  65.00   0.50   45.44    --  108.07 -57.00   0.00   58
;
_diffrn_measurement_device 'four-circle diffractometer'
_diffrn_measurement_device_type 'XtaLAB Synergy, Dualflex, HyPix'
_diffrn_measurement_method '\w scans'
_diffrn_orient_matrix_type 'CrysAlisPro convention (1999,Acta A55,543-557)'
_diffrn_orient_matrix_UB_11 0.0446295000
_diffrn_orient_matrix_UB_12 0.0626541000
_diffrn_orient_matrix_UB_13 0.0976739000
_diffrn_orient_matrix_UB_21 0.0001914000
_diffrn_orient_matrix_UB_22 0.0627851000
_diffrn_orient_matrix_UB_23 -0.0833251000
_diffrn_orient_matrix_UB_31 -0.0783116000
_diffrn_orient_matrix_UB_32 -0.0160392000
_diffrn_orient_matrix_UB_33 0.0553691000
_diffrn_radiation_monochromator mirror
_diffrn_radiation_probe x-ray
_diffrn_radiation_type 'Cu K\a'
_diffrn_radiation_wavelength 1.54184
_diffrn_reflns_av_R_equivalents 0.0820
_diffrn_reflns_av_unetI/netI 0.0427
_diffrn_reflns_Laue_measured_fraction_full 0.999
_diffrn_reflns_Laue_measured_fraction_max 0.962
_diffrn_reflns_limit_h_max 21
_diffrn_reflns_limit_h_min -23
_diffrn_reflns_limit_k_max 25
_diffrn_reflns_limit_k_min -23
_diffrn_reflns_limit_l_max 13
_diffrn_reflns_limit_l_min -10
_diffrn_reflns_number 17225
_diffrn_reflns_point_group_measured_fraction_full 0.980
_diffrn_reflns_point_group_measured_fraction_max 0.917
_diffrn_reflns_theta_full 67.684
_diffrn_reflns_theta_max 81.383
_diffrn_reflns_theta_min 4.014
_diffrn_source 'micro-focus sealed X-ray tube'
_diffrn_source_type 'PhotonJet (Cu) X-ray Source'
_exptl_absorpt_coefficient_mu 2.643
_exptl_absorpt_correction_T_max 1.00000
_exptl_absorpt_correction_T_min 0.78208
_exptl_absorpt_correction_type multi-scan
_exptl_absorpt_process_details
;
CrysAlisPro 1.171.42.94a (Rigaku Oxford Diffraction, 2023)
Empirical absorption correction using spherical harmonics,
implemented in SCALE3 ABSPACK scaling algorithm.
;
_exptl_crystal_density_diffrn 0.705
_exptl_crystal_description block
_exptl_crystal_F_000 802
_exptl_crystal_size_max 0.2
_exptl_crystal_size_mid 0.12
_exptl_crystal_size_min 0.11
_refine_diff_density_max 0.630
_refine_diff_density_min -0.737
_refine_diff_density_rms 0.073
_refine_ls_abs_structure_details
;
 Refined as an inversion twin.
;
_refine_ls_abs_structure_Flack 0.17(2)
_refine_ls_extinction_method none
_refine_ls_goodness_of_fit_ref 1.037
_refine_ls_hydrogen_treatment constr
_refine_ls_matrix_type full
_refine_ls_number_parameters 139
_refine_ls_number_reflns 2874
_refine_ls_number_restraints 213
_refine_ls_restrained_S_all 1.045
_refine_ls_R_factor_all 0.1260
_refine_ls_R_factor_gt 0.0926
_refine_ls_shift/su_max 0.000
_refine_ls_shift/su_mean 0.000
_refine_ls_structure_factor_coef Fsqd
_refine_ls_weighting_details 'w=1/[\s^2^(Fo^2^)+(0.2000P)^2^] where P=(Fo^2^+2Fc^2^)/3'
_refine_ls_weighting_scheme calc
_refine_ls_wR_factor_gt 0.2589
_refine_ls_wR_factor_ref 0.2943
_reflns_Friedel_coverage 0.819
_reflns_Friedel_fraction_full 0.959
_reflns_Friedel_fraction_max 0.867
_reflns_number_gt 1695
_reflns_number_total 2874
_reflns_threshold_expression 'I > 2\s(I)'
_cod_data_source_file d5sc05093f2.cif
_cod_data_source_block WYU-106
_cod_depositor_comments 'Adding full bibliography for 1575776--1575784.cif.'
_cod_original_cell_volume 3716.3(7)
_cod_database_code 1575783
_shelx_shelxl_version_number 2018/3
_shelx_space_group_comment
;
The symmetry employed for this shelxl refinement is uniquely defined
by the following loop, which should always be used as a source of
symmetry information in preference to the above space-group names.
They are only intended as comments.
;
_reflns_odcompleteness_completeness 99.93
_reflns_odcompleteness_iscentric 1
_reflns_odcompleteness_theta 66.97
_olex2_refinement_description
;
1. Twinned data refinement
 Scales: 0.83(2)
 0.17(2)
2. Fixed Uiso
 At 1.2 times of:
  All C(H) groups
3. Restrained distances
 N005-C8
 1.4 with sigma of 0.02
 C5-N7
 1.4 with sigma of 0.02
 C8-C6
 1.4 with sigma of 0.02
 C5-C6
 1.4 with sigma of 0.02
 O24-C33
 1.2 with sigma of 0.02
 C004-C006
 1.4 with sigma of 0.02
 C12-C10
 1.39 with sigma of 0.02
 C33-C12
 1.5 with sigma of 0.02
 C10_$4-C10_$2
 2.3 with sigma of 0.02
 C12-C10_$2
 2.8 with sigma of 0.02
 C12_$4-C12
 2.3 with sigma of 0.02
 C10_$4-C12_$5
 2.8 with sigma of 0.02
4. Restrained planarity
 C10_$4, C12_$4, C10_$2, C12_$5, C10, C12
 with sigma of 0.1
5. Rigid bond restraints
 O24, C33, C12
 with sigma for 1-2 distances of 0.01 and sigma for 1-3 distances of 0.01
 C008, C006, C00B
 with sigma for 1-2 distances of 0.01 and sigma for 1-3 distances of 0.01
6. Uiso/Uaniso restraints and constraints
C33 \\sim C12 \\sim C6 \\sim C5 \\sim C8 \\sim N005: within 3.8A with sigma of
0.01 and sigma for terminal atoms of 2 within 3.8A
C33 \\sim C12: within 3.8A with sigma of 0.01 and sigma for terminal atoms of 2
within 3.8A
C33 \\sim O24 \\sim C12: within 3.8A with sigma of 0.01 and sigma for terminal
atoms of 2 within 3.8A
O24 \\sim C33 \\sim C12: within 3.8A with sigma of 0.01 and sigma for terminal
atoms of 2 within 3.8A
C10 \\sim C12 \\sim C33 \\sim O24 \\sim N7: within 3.8A with sigma of 0.01 and
sigma for terminal atoms of 0.02 within 3.8A
Uanis(N7) \\sim Ueq: with sigma of 0.1 and sigma for terminal atoms of 0.2
Uanis(C5) \\sim Ueq, Uanis(C6) \\sim Ueq: with sigma of 0.01 and sigma for
terminal atoms of 0.02
Uanis(C8) \\sim Ueq: with sigma of 0.01 and sigma for terminal atoms of 0.02
Uanis(C33) \\sim Ueq, Uanis(C12) \\sim Ueq: with sigma of 0.1 and sigma for
terminal atoms of 0.2
Uanis(O24) \\sim Ueq: with sigma of 0.01 and sigma for terminal atoms of 0.02
Uanis(C008) \\sim Ueq, Uanis(C00B) \\sim Ueq, Uanis(C006) \\sim Ueq,
Uanis(C004) \\sim Ueq: with sigma of 0.01 and sigma for terminal atoms of 0.02
7. Rigid body (RIGU) restrains
 C5, N7, C6, C8
 with sigma for 1-2 distances of 0.004 and sigma for 1-3 distances of 0.004
 C008, C00B, C006
 with sigma for 1-2 distances of 0.001 and sigma for 1-3 distances of 0.002
8. Others
 Fixed Sof: C0(0.5) H0(0.5) C4B(0.5) H4B(0.5) C1(0.5) H1(0.5) C4A(0.5)
 H4A(0.5) C5(0.1665) C6(0.25) H6(0.25) C8(0.25) H8(0.25) O24(0.5)
9.a Riding coordinates:
 C0(H0), C4B(H4B), C1(H1), C4A(H4A)
9.b Ternary CH refined with riding coordinates:
 C004(H004)
9.c Aromatic/amide H refined with riding coordinates:
 C00B(H00B), C6(H6), C8(H8)
;
_smtbx_masks_void_probe_radius 1.2
_smtbx_masks_void_truncation_radius 1.2
_olex2_submission_special_instructions 'No special instructions were received'
_oxdiff_exptl_absorpt_empirical_details
;
Empirical correction (ABSPACK) includes:
- Absorption correction using spherical harmonics
- Frame scaling
;
_oxdiff_exptl_absorpt_empirical_full_max 1.456
_oxdiff_exptl_absorpt_empirical_full_min 0.691

loop_
_space_group_symop_operation_xyz
'x, y, z'
'-y, x-y, z'
'-x+y, -x, z'
'x, y, -z'
'-y, x-y, -z'
'-x+y, -x, -z'
'-y, -x, z'
'-x+y, y, z'
'x, x-y, z'
'-y, -x, -z'
'-x+y, y, -z'
'x, x-y, -z'

loop_
_atom_site_label
_atom_site_type_symbol
_atom_site_fract_x
_atom_site_fract_y
_atom_site_fract_z
_atom_site_U_iso_or_equiv
_atom_site_adp_type
_atom_site_occupancy
_atom_site_site_symmetry_order
_atom_site_calc_flag
_atom_site_refinement_flags_posn
_atom_site_refinement_flags_adp
_atom_site_refinement_flags_occupancy
_atom_site_disorder_assembly
_atom_site_disorder_group
Fe01 Fe 0.38888(6) 0.61112(6) 0.500000 0.0819(7) Uani 1 4 d S T P . .
O002 O 0.333333 0.666667 0.500000 0.077(4) Uani 1 12 d S T P . .
O003 O 0.3223(3) 0.5332(3) 0.3690(6) 0.1099(19) Uani 1 1 d . . . . .
C004 C 0.000000 0.000000 0.1100(13) 0.069(3) Uani 1 6 d DS TU P . .
H004 H 0.000001 0.000001 0.200836 0.083 Uiso 1 6 calc R U P . .
N005 N 0.4519(7) 0.5481(7) 0.500000 0.161(6) Uani 1 4 d DS TU P B .
C006 C 0.0411(3) 0.0823(5) 0.0629(9) 0.074(2) Uani 1 2 d DS TU P . .
C007 C 0.1479(3) 0.2957(6) 0.1324(11) 0.090(3) Uani 1 2 d S T P . .
C008 C 0.1106(3) 0.2212(6) 0.0667(10) 0.093(3) Uani 1 2 d S TU P . .
C009 C 0.2163(3) 0.4325(6) 0.2656(9) 0.084(2) Uani 1 2 d S T P . .
C00A C 0.2536(3) 0.5072(6) 0.3407(10) 0.084(2) Uani 1 2 d S T P A .
C00B C 0.0749(3) 0.1498(6) 0.1269(10) 0.085(2) Uani 1 2 d S TU P . .
H00B H 0.074223 0.148447 0.213136 0.102 Uiso 1 2 calc R U P A .
C0 C 0.2632(9) 0.4169(9) 0.1896(17) 0.087(4) Uani 0.5 1 d . . P A 2
H0 H 0.318237 0.450535 0.183687 0.104 Uiso 0.5 1 d R U P A 2
C4B C 0.2224(15) 0.3415(13) 0.1230(17) 0.104(6) Uani 0.5 1 d . . P A 2
H4B H 0.252320 0.327020 0.072974 0.124 Uiso 0.5 1 d R U P A 2
C1 C 0.2475(12) 0.3826(11) 0.2687(19) 0.100(5) Uani 0.5 1 d . . P A 1
H1 H 0.292704 0.395355 0.315608 0.120 Uiso 0.5 1 d R U P A 1
C4A C 0.2121(10) 0.3152(9) 0.2020(19) 0.096(5) Uani 0.5 1 d . . P A 1
H4A H 0.232944 0.281022 0.204649 0.116 Uiso 0.5 1 d R U P A 1
C5 C 0.5271(12) 0.4729(12) 0.500000 0.190(6) Uani 0.666 4 d DS TU P . .
C6 C 0.5139(12) 0.4861(12) 0.381(3) 0.186(6) Uani 0.5 2 d DS TU P B .
H6 H 0.528695 0.471305 0.308231 0.223 Uiso 0.5 2 calc R U P . .
N7 N 0.5681(11) 0.4319(11) 0.500000 0.220(6) Uani 1 4 d DS TU P B 3
C8 C 0.4738(12) 0.5262(12) 0.395(3) 0.181(6) Uani 0.5 2 d DS TU P . .
H8 H 0.459158 0.540842 0.321886 0.217 Uiso 0.5 2 calc R U P B .
C12 C 0.7067(4) 0.4135(8) 0.500000 0.233(7) Uani 1 4 d DS TU P B .
C33 C 0.673(2) 0.4680(19) 0.500000 0.221(6) Uani 1 2 d DS TU P . .
O24 O 0.7151(15) 0.5243(18) 0.575(3) 0.235(6) Uani 0.5 1 d D U P B .
C10 C 0.7471(8) 0.3736(4) 0.500000 0.237(7) Uani 1 4 d DS TU P . .

loop_
_atom_site_aniso_label
_atom_site_aniso_U_11
_atom_site_aniso_U_22
_atom_site_aniso_U_33
_atom_site_aniso_U_23
_atom_site_aniso_U_13
_atom_site_aniso_U_12
Fe01 0.0699(9) 0.0699(9) 0.1043(14) 0.000 0.000 0.0337(10)
O002 0.067(5) 0.067(5) 0.096(10) 0.000 0.000 0.033(3)
O003 0.088(4) 0.102(4) 0.146(5) -0.045(3) -0.021(3) 0.052(3)
C004 0.071(5) 0.071(5) 0.066(7) 0.000 0.000 0.035(2)
N005 0.164(7) 0.164(7) 0.186(10) 0.000 0.000 0.105(8)
C006 0.068(3) 0.070(4) 0.084(4) 0.010(3) 0.0052(17) 0.0350(18)
C007 0.090(6) 0.064(5) 0.109(8) -0.001(5) -0.001(3) 0.032(3)
C008 0.091(5) 0.078(4) 0.105(5) 0.005(4) 0.003(2) 0.039(2)
C009 0.080(4) 0.068(5) 0.101(6) -0.013(5) -0.007(2) 0.034(2)
C00A 0.086(5) 0.069(5) 0.090(6) -0.013(5) -0.007(2) 0.034(3)
C00B 0.085(4) 0.079(4) 0.090(5) 0.002(3) 0.0008(15) 0.0394(18)
C0 0.083(9) 0.059(7) 0.102(10) -0.015(8) 0.004(8) 0.023(7)
C4B 0.154(18) 0.107(14) 0.089(10) -0.006(9) -0.007(12) 0.095(15)
C1 0.123(13) 0.088(10) 0.117(12) -0.007(10) -0.015(11) 0.074(10)
C4A 0.090(10) 0.073(9) 0.140(14) -0.023(10) -0.031(11) 0.051(8)
C5 0.186(7) 0.186(7) 0.206(9) 0.000 0.000 0.098(7)
C6 0.183(7) 0.183(7) 0.206(9) -0.002(4) 0.002(4) 0.103(7)
N7 0.209(7) 0.209(7) 0.258(11) 0.000 0.000 0.117(8)
C8 0.180(7) 0.180(7) 0.195(10) -0.001(5) 0.001(5) 0.099(7)
C12 0.214(9) 0.219(9) 0.266(11) 0.000 0.000 0.109(5)
C33 0.210(8) 0.206(8) 0.249(9) 0.000 0.000 0.106(6)
O24 0.224(9) 0.218(9) 0.256(10) -0.003(6) -0.010(6) 0.106(7)
C10 0.223(10) 0.219(11) 0.270(12) 0.000 0.000 0.111(5)

loop_
_atom_type_symbol
_atom_type_description
_atom_type_scat_dispersion_real
_atom_type_scat_dispersion_imag
_atom_type_scat_source
C C 0.0181 0.0091 'International Tables Vol C Tables 4.2.6.8 and 6.1.1.4'
H H 0.0000 0.0000 'International Tables Vol C Tables 4.2.6.8 and 6.1.1.4'
Fe Fe -1.1336 3.1974 'International Tables Vol C Tables 4.2.6.8 and 6.1.1.4'
N N 0.0311 0.0180 'International Tables Vol C Tables 4.2.6.8 and 6.1.1.4'
O O 0.0492 0.0322 'International Tables Vol C Tables 4.2.6.8 and 6.1.1.4'

loop_
_geom_angle_atom_site_label_1
_geom_angle_atom_site_label_2
_geom_angle_atom_site_label_3
_geom_angle
_geom_angle_site_symmetry_1
_geom_angle_site_symmetry_3
_geom_angle_publ_flag
O002 Fe01 O003 95.45(18) . 10_666 ?
O002 Fe01 O003 95.45(18) . 4_556 ?
O002 Fe01 O003 95.46(18) . . ?
O002 Fe01 O003 95.45(18) . 7_665 ?
O002 Fe01 N005 180.0 . . ?
O003 Fe01 O003 169.1(4) 7_665 4_556 ?
O003 Fe01 O003 169.1(4) 10_666 . ?
O003 Fe01 O003 90.2(4) 4_556 . ?
O003 Fe01 O003 90.2(4) 10_666 7_665 ?
O003 Fe01 O003 88.8(4) 10_666 4_556 ?
O003 Fe01 O003 88.8(4) 7_665 . ?
O003 Fe01 N005 84.55(18) 10_666 . ?
O003 Fe01 N005 84.55(18) 4_556 . ?
O003 Fe01 N005 84.55(18) 7_665 . ?
O003 Fe01 N005 84.54(18) . . ?
Fe01 O002 Fe01 120.0 3_565 2_665 ?
Fe01 O002 Fe01 120.0 2_665 . ?
Fe01 O002 Fe01 120.0 3_565 . ?
C00A O003 Fe01 131.1(6) . . ?
C006 C004 H004 110.2 3 . ?
C006 C004 H004 110.2 . . ?
C006 C004 H004 110.2 2 . ?
C006 C004 C006 108.7(6) 3 . ?
C006 C004 C006 108.7(6) 3 2 ?
C006 C004 C006 108.7(6) . 2 ?
C8 N005 Fe01 123(2) . . ?
C8 N005 Fe01 123(2) 4_556 . ?
C8 N005 C8 114(5) . 4_556 ?
C006 C006 C004 110.2(6) 4 . ?
C00B C006 C004 128.4(9) . . ?
C00B C006 C006 121.4(6) . 4 ?
C4B C007 C008 119.2(10) . . ?
C4B C007 C008 119.2(10) 8 . ?
C4A C007 C008 119.4(8) 8 . ?
C4A C007 C008 119.4(8) . . ?
C4A C007 C4A 104.3(17) . 8 ?
C007 C008 C008 119.6(6) . 4 ?
C00B C008 C007 121.9(10) . . ?
C00B C008 C008 118.5(6) . 4 ?
C0 C009 C00A 119.2(8) . . ?
C0 C009 C00A 119.2(8) 8 . ?
C1 C009 C00A 119.9(9) . . ?
C1 C009 C00A 119.9(9) 8 . ?
C1 C009 C1 104.8(19) 8 . ?
O003 C00A O003 127.3(10) 8 . ?
O003 C00A C009 116.3(5) 8 . ?
O003 C00A C009 116.3(5) . . ?
C006 C00B C008 120.1(10) . . ?
C006 C00B H00B 120.0 . . ?
C008 C00B H00B 120.0 . . ?
C009 C0 H0 122.7 . . ?
C009 C0 C4B 115.5(15) . . ?
C4B C0 H0 121.7 . . ?
C007 C4B C0 121.4(16) . . ?
C007 C4B C4B 37.8(9) . 8 ?
C007 C4B H4B 119.8 . . ?
C0 C4B H4B 118.8 . . ?
C4B C4B H4B 140.5 8 . ?
C009 C1 H1 120.8 . . ?
C4A C1 C009 118.8(15) . . ?
C4A C1 H1 120.4 . . ?
C007 C4A C1 121.8(13) . . ?
C007 C4A H4A 119.3 . . ?
C1 C4A H4A 118.9 . . ?
C6 C5 C6 142(5) . 4_556 ?
C6 C5 N7 109(3) 4_556 7_665 ?
C6 C5 N7 109(3) . 4_556 ?
C6 C5 N7 109(3) . 7_665 ?
C6 C5 N7 109(3) 4_556 . ?
C6 C5 N7 109(3) 4_556 4_556 ?
C6 C5 N7 109(3) . 10_666 ?
C6 C5 N7 109(3) 4_556 10_666 ?
C6 C5 N7 109(3) . . ?
N7 C5 N7 0.0(9) . 4_556 ?
N7 C5 N7 0.0(9) 10_666 4_556 ?
C5 C6 H6 128.7 . . ?
C8 C6 C5 103(4) . . ?
C8 C6 H6 128.7 . . ?
C5 N7 C33 130.3(12) . 7_665 ?
C5 N7 C33 130.3(12) . . ?
C5 N7 C33 130.3(12) . 4_556 ?
C5 N7 C33 130.3(12) . 10_666 ?
N7 N7 C5 0.0(10) 7_665 . ?
N7 N7 C5 0.0(10) 10_666 . ?
N7 N7 C5 0.0(10) 4_556 . ?
N7 N7 N7 0(10) 7_665 4_556 ?
N7 N7 C33 0(10) 7_665 4_556 ?
N7 N7 C33 0(10) 7_665 10_666 ?
N7 N7 C33 0(10) 10_666 10_666 ?
N7 N7 C33 0(10) 4_556 4_556 ?
N7 N7 C33 0(10) 10_666 4_556 ?
N7 N7 C33 0(10) 7_665 . ?
N7 N7 C33 0(10) 4_556 . ?
N7 N7 C33 0(10) 10_666 . ?
N7 N7 C33 0(10) 4_556 10_666 ?
C33 N7 C33 99(2) . 7_665 ?
C33 N7 C33 99(2) 4_556 10_666 ?
C33 N7 C33 0.0(17) . 4_556 ?
C33 N7 C33 99(2) . 10_666 ?
C33 N7 C33 99(2) 4_556 7_665 ?
C33 N7 C33 0.000(1) 7_665 10_666 ?
N005 C8 C6 129(4) . . ?
N005 C8 H8 115.3 . . ?
C6 C8 H8 115.3 . . ?
C33 C12 C33 104(3) 11_656 . ?
C33 C12 C33 104(3) 8_655 . ?
C33 C12 C33 104(3) 11_656 4_556 ?
C33 C12 C33 0.0(19) . 4_556 ?
C33 C12 C33 104(3) 8_655 4_556 ?
C33 C12 C33 0.0(13) 8_655 11_656 ?
C10 C12 C33 172.1(19) 2_655 11_656 ?
C10 C12 C33 67.6(15) 2_655 . ?
C10 C12 C33 67.6(15) . 8_655 ?
C10 C12 C33 172.1(19) 2_655 8_655 ?
C10 C12 C33 172.1(19) . 4_556 ?
C10 C12 C33 67.6(15) . 11_656 ?
C10 C12 C33 172.1(19) . . ?
C10 C12 C33 67.6(15) 2_655 4_556 ?
C10 C12 C10 120.4(16) . 2_655 ?
N7 C33 N7 0.0 10_666 4_556 ?
N7 C33 N7 0.0 . 4_556 ?
C12 C33 N7 123(2) . 4_556 ?
C12 C33 N7 123(2) . . ?
C12 C33 N7 123(2) . 7_665 ?
C12 C33 N7 123(2) . 10_666 ?
C12 C33 C10 51.8(9) . 2_655 ?
C33 C33 N7 0(10) 4_556 7_665 ?
C33 C33 N7 0(10) 4_556 4_556 ?
C33 C33 N7 0(10) 4_556 . ?
C33 C33 N7 0(10) 4_556 10_666 ?
C33 C33 C12 0(10) 4_556 . ?
C33 C33 O24 0(10) 4_556 4_556 ?
C33 C33 O24 0(10) 4_556 . ?
C33 C33 C10 0(10) 4_556 2_655 ?
O24 C33 N7 116.7(19) 4_556 7_665 ?
O24 C33 N7 116.7(19) . 4_556 ?
O24 C33 N7 116.7(19) . 7_665 ?
O24 C33 N7 116.7(19) . . ?
O24 C33 N7 116.7(19) 4_556 4_556 ?
O24 C33 N7 116.7(19) 4_556 . ?
O24 C33 N7 116.7(19) 4_556 10_666 ?
O24 C33 N7 116.7(19) . 10_666 ?
O24 C33 C12 107(2) 4_556 . ?
O24 C33 C12 107(2) . . ?
O24 C33 O24 79(3) 4_556 . ?
O24 C33 C10 137.8(16) . 2_655 ?
O24 C33 C10 137.8(16) 4_556 2_655 ?
C10 C33 N7 70.7(18) 2_655 10_666 ?
C10 C33 N7 70.7(18) 2_655 4_556 ?
C10 C33 N7 70.7(18) 2_655 . ?
C10 C33 N7 70.7(18) 2_655 7_665 ?
C33 O24 C33 0(6) 4_556 . ?
C33 O24 O24 50.5(16) . 4_556 ?
C33 O24 O24 50.5(16) 4_556 4_556 ?
C12 C10 C12 119.6(16) . 9 ?

loop_
_geom_bond_atom_site_label_1
_geom_bond_atom_site_label_2
_geom_bond_distance
_geom_bond_site_symmetry_2
_geom_bond_publ_flag
Fe01 O002 1.899(2) . ?
Fe01 O003 2.037(5) 4_556 ?
Fe01 O003 2.037(5) . ?
Fe01 O003 2.037(5) 10_666 ?
Fe01 O003 2.037(5) 7_665 ?
Fe01 N005 2.16(2) . ?
O003 C00A 1.227(7) . ?
C004 H004 1.0000 . ?
C004 C006 1.499(10) 3 ?
C004 C006 1.499(10) . ?
C004 C006 1.499(10) 2 ?
N005 C8 1.37(2) . ?
N005 C8 1.37(2) 4_556 ?
C006 C006 1.386(19) 4 ?
C006 C00B 1.353(15) . ?
C007 C008 1.465(15) . ?
C007 C4B 1.29(3) . ?
C007 C4B 1.29(3) 8 ?
C007 C4A 1.363(19) 8 ?
C007 C4A 1.363(19) . ?
C008 C008 1.47(2) 4 ?
C008 C00B 1.389(14) . ?
C009 C00A 1.520(13) . ?
C009 C0 1.394(17) . ?
C009 C0 1.394(17) 8 ?
C009 C1 1.400(17) 8 ?
C009 C1 1.400(17) . ?
C00B H00B 0.9500 . ?
C0 H0 0.9500 . ?
C0 C4B 1.48(2) . ?
C4B C4B 2.04(4) 8 ?
C4B H4B 0.9502 . ?
C1 H1 0.9497 . ?
C1 C4A 1.37(2) . ?
C4A H4A 0.9500 . ?
C5 C6 1.38(2) 4_556 ?
C5 C6 1.38(2) . ?
C5 N7 1.40(3) . ?
C5 N7 1.40(3) 7_665 ?
C5 N7 1.40(3) 10_666 ?
C5 N7 1.40(3) 4_556 ?
C6 H6 0.9500 . ?
C6 C8 1.38(3) . ?
N7 N7 0.00000(2) 10_666 ?
N7 N7 0.00000(2) 7_665 ?
N7 N7 0.00000(2) 4_556 ?
N7 C33 1.82(4) 4_556 ?
N7 C33 1.82(4) 10_666 ?
N7 C33 1.82(4) 7_665 ?
N7 C33 1.82(4) . ?
C8 H8 0.9500 . ?
C12 C33 1.52(2) 11_656 ?
C12 C33 1.52(2) 4_556 ?
C12 C33 1.52(2) 8_655 ?
C12 C33 1.52(2) . ?
C12 C10 1.373(7) . ?
C12 C10 1.373(7) 2_655 ?
C33 C33 0.00(8) 4_556 ?
C33 O24 1.30(2) . ?
C33 O24 1.30(2) 4_556 ?
C33 C10 1.61(3) 2_655 ?
O24 O24 1.65(6) 4_556 ?

loop_
_geom_torsion_atom_site_label_1
_geom_torsion_atom_site_label_2
_geom_torsion_atom_site_label_3
_geom_torsion_atom_site_label_4
_geom_torsion
_geom_torsion_site_symmetry_1
_geom_torsion_site_symmetry_2
_geom_torsion_site_symmetry_3
_geom_torsion_site_symmetry_4
_geom_torsion_publ_flag
Fe01 O003 C00A O003 16(2) . . . 8 ?
Fe01 O003 C00A C009 -161.9(7) . . . . ?
Fe01 N005 C8 C6 180.000(14) . . . . ?
O003 Fe01 O002 Fe01 134.7(2) 7_665 . . 3_565 ?
O003 Fe01 O002 Fe01 -45.3(2) 4_556 . . 3_565 ?
O003 Fe01 O002 Fe01 134.7(2) 4_556 . . 2_665 ?
O003 Fe01 O002 Fe01 -134.7(2) 10_666 . . 3_565 ?
O003 Fe01 O002 Fe01 45.3(2) . . . 3_565 ?
O003 Fe01 O002 Fe01 45.3(2) 10_666 . . 2_665 ?
O003 Fe01 O002 Fe01 -45.3(2) 7_665 . . 2_665 ?
O003 Fe01 O002 Fe01 -134.7(2) . . . 2_665 ?
C004 C006 C00B C008 180.000(1) . . . . ?
C006 C004 C006 C006 59.1(7) 3 . . 4 ?
C006 C004 C006 C006 -59.1(7) 2 . . 4 ?
C006 C004 C006 C00B -120.9(7) 3 . . . ?
C006 C004 C006 C00B 120.9(7) 2 . . . ?
C006 C006 C00B C008 -0.004(2) 4 . . . ?
C007 C008 C00B C006 180.000(1) . . . . ?
C008 C007 C4B C0 -178.8(14) . . . . ?
C008 C007 C4B C4B 136(2) . . . 8 ?
C008 C007 C4A C1 -177.6(17) . . . . ?
C008 C008 C00B C006 -0.004(2) 4 . . . ?
C009 C0 C4B C007 3(3) . . . . ?
C009 C0 C4B C4B 28.3(15) . . . 8 ?
C009 C1 C4A C007 0(3) . . . . ?
C00A C009 C0 C4B 178.0(13) . . . . ?
C00A C009 C1 C4A 178.9(17) . . . . ?
C0 C009 C00A O003 28.3(17) 8 . . 8 ?
C0 C009 C00A O003 -28.3(17) . . . . ?
C0 C009 C00A O003 153.8(12) . . . 8 ?
C0 C009 C00A O003 -153.8(12) 8 . . . ?
C0 C009 C0 C4B -49(2) 8 . . . ?
C4B C007 C008 C008 65.0(14) 8 . . 4 ?
C4B C007 C008 C008 -65.0(14) . . . 4 ?
C4B C007 C008 C00B 115.0(14) . . . . ?
C4B C007 C008 C00B -115.0(14) 8 . . . ?
C4B C007 C4B C0 45(3) 8 . . . ?
C1 C009 C00A O003 -155.0(13) . . . 8 ?
C1 C009 C00A O003 -22.9(18) 8 . . 8 ?
C1 C009 C00A O003 155.0(13) 8 . . . ?
C1 C009 C00A O003 22.9(18) . . . . ?
C1 C009 C1 C4A 41(3) 8 . . . ?
C4A C007 C008 C008 115.0(14) 8 . . 4 ?
C4A C007 C008 C008 -115.0(14) . . . 4 ?
C4A C007 C008 C00B 65.0(14) . . . . ?
C4A C007 C008 C00B -65.0(14) 8 . . . ?
C4A C007 C4A C1 -41(3) 8 . . . ?
C5 C6 C8 N005 0.00(2) . . . . ?
C5 N7 C33 N7 0(19) . . . 10_666 ?
C5 N7 C33 N7 0(19) . . . 4_556 ?
C5 N7 C33 N7 0(19) . . . 7_665 ?
C5 N7 C33 C12 180.0 . . . . ?
C5 N7 C33 C33 0.00(12) . . . 4_556 ?
C5 N7 C33 O24 45.3(19) . . . . ?
C5 N7 C33 O24 -45.3(19) . . . 4_556 ?
C5 N7 C33 C10 180.0 . . . 2_655 ?
C6 C5 C6 C8 0.00(2) 4_556 . . . ?
C6 C5 N7 N7 0.000(1) . . . 10_666 ?
C6 C5 N7 N7 0.000(1) . . . 4_556 ?
C6 C5 N7 N7 0.000(1) 4_556 . . 7_665 ?
C6 C5 N7 N7 0.000(1) 4_556 . . 10_666 ?
C6 C5 N7 N7 0.000(1) 4_556 . . 4_556 ?
C6 C5 N7 N7 0.000(1) . . . 7_665 ?
C6 C5 N7 C33 -90.000(5) 4_556 . . . ?
C6 C5 N7 C33 90.000(5) . . . . ?
C6 C5 N7 C33 90.000(5) 4_556 . . 10_666 ?
C6 C5 N7 C33 90.000(5) . . . 4_556 ?
C6 C5 N7 C33 -90.000(5) . . . 10_666 ?
C6 C5 N7 C33 -90.000(5) 4_556 . . 4_556 ?
C6 C5 N7 C33 -90.000(5) . . . 7_665 ?
C6 C5 N7 C33 90.000(5) 4_556 . . 7_665 ?
N7 C5 C6 C8 180.000(11) 10_666 . . . ?
N7 C5 C6 C8 180.000(11) . . . . ?
N7 C5 C6 C8 180.000(11) 7_665 . . . ?
N7 C5 C6 C8 180.000(11) 4_556 . . . ?
N7 C5 N7 N7 0.000(1) 7_665 . . 4_556 ?
N7 C5 N7 N7 0.000(1) 10_666 . . 4_556 ?
N7 C5 N7 N7 0.000(1) 10_666 . . 7_665 ?
N7 C5 N7 N7 0.000(1) 4_556 . . 10_666 ?
N7 C5 N7 N7 0.000(1) 4_556 . . 7_665 ?
N7 C5 N7 N7 0.000(1) 7_665 . . 10_666 ?
N7 C5 N7 C33 0.0 10_666 . . 4_556 ?
N7 C5 N7 C33 0.0 4_556 . . . ?
N7 C5 N7 C33 0.0 10_666 . . 7_665 ?
N7 C5 N7 C33 0.0 4_556 . . 4_556 ?
N7 C5 N7 C33 0.0 7_665 . . 4_556 ?
N7 C5 N7 C33 0.0 10_666 . . . ?
N7 C5 N7 C33 0.0 7_665 . . . ?
N7 C5 N7 C33 0.0 10_666 . . 10_666 ?
N7 C5 N7 C33 0.0 4_556 . . 7_665 ?
N7 C5 N7 C33 0.0 4_556 . . 10_666 ?
N7 C5 N7 C33 0.0 7_665 . . 10_666 ?
N7 C5 N7 C33 0.0 7_665 . . 7_665 ?
N7 N7 C33 N7 0.00(10) 4_556 . . 10_666 ?
N7 N7 C33 N7 0.00(10) 10_666 . . 7_665 ?
N7 N7 C33 N7 0.00(10) 4_556 . . 7_665 ?
N7 N7 C33 N7 0.00(10) 7_665 . . 4_556 ?
N7 N7 C33 N7 0.00(10) 10_666 . . 4_556 ?
N7 N7 C33 N7 0.00(10) 7_665 . . 10_666 ?
N7 N7 C33 C12 0(100) 7_665 . . . ?
N7 N7 C33 C12 0(100) 4_556 . . . ?
N7 N7 C33 C12 0(100) 10_666 . . . ?
N7 N7 C33 C33 0.0 10_666 . . 4_556 ?
N7 N7 C33 C33 0.0 7_665 . . 4_556 ?
N7 N7 C33 C33 0.0 4_556 . . 4_556 ?
N7 N7 C33 O24 0.0(4) 10_666 . . 4_556 ?
N7 N7 C33 O24 0.0(4) 7_665 . . 4_556 ?
N7 N7 C33 O24 0.0(2) 10_666 . . . ?
N7 N7 C33 O24 0.0(2) 7_665 . . . ?
N7 N7 C33 O24 0.0(2) 4_556 . . . ?
N7 N7 C33 O24 0.0(4) 4_556 . . 4_556 ?
N7 N7 C33 C10 0(100) 7_665 . . 2_655 ?
N7 N7 C33 C10 0(100) 10_666 . . 2_655 ?
N7 N7 C33 C10 0(100) 4_556 . . 2_655 ?
N7 C33 O24 C33 0(100) 4_556 . . 4_556 ?
N7 C33 O24 C33 0(100) 10_666 . . 4_556 ?
N7 C33 O24 C33 0(100) 7_665 . . 4_556 ?
N7 C33 O24 C33 0(100) . . . 4_556 ?
N7 C33 O24 O24 -114(2) . . . 4_556 ?
N7 C33 O24 O24 -114(2) 7_665 . . 4_556 ?
N7 C33 O24 O24 -114(2) 10_666 . . 4_556 ?
N7 C33 O24 O24 -114(2) 4_556 . . 4_556 ?
C8 N005 C8 C6 0.00(3) 4_556 . . . ?
C12 C33 O24 C33 0(100) . . . 4_556 ?
C12 C33 O24 O24 104(3) . . . 4_556 ?
C33 N7 C33 N7 0(100) 4_556 . . 10_666 ?
C33 N7 C33 N7 0(100) 10_666 . . 7_665 ?
C33 N7 C33 N7 0(100) 7_665 . . 7_665 ?
C33 N7 C33 N7 0(100) 7_665 . . 10_666 ?
C33 N7 C33 N7 0(100) 7_665 . . 4_556 ?
C33 N7 C33 N7 0(100) 4_556 . . 4_556 ?
C33 N7 C33 N7 0(100) 10_666 . . 4_556 ?
C33 N7 C33 N7 0(100) 4_556 . . 7_665 ?
C33 N7 C33 N7 0(100) 10_666 . . 10_666 ?
C33 N7 C33 C12 0.0 10_666 . . . ?
C33 N7 C33 C12 0.0 7_665 . . . ?
C33 N7 C33 C12 0(100) 4_556 . . . ?
C33 N7 C33 C33 0(100) 10_666 . . 4_556 ?
C33 N7 C33 C33 0(100) 7_665 . . 4_556 ?
C33 N7 C33 O24 0(100) 4_556 . . . ?
C33 N7 C33 O24 134.7(19) 10_666 . . 4_556 ?
C33 N7 C33 O24 134.7(19) 7_665 . . 4_556 ?
C33 N7 C33 O24 -134.7(19) 10_666 . . . ?
C33 N7 C33 O24 0(100) 4_556 . . 4_556 ?
C33 N7 C33 O24 -134.7(19) 7_665 . . . ?
C33 N7 C33 C10 0(100) 4_556 . . 2_655 ?
C33 N7 C33 C10 0.0 7_665 . . 2_655 ?
C33 N7 C33 C10 0.0 10_666 . . 2_655 ?
C33 C12 C33 N7 180.0 8_655 . . 4_556 ?
C33 C12 C33 N7 180.0 11_656 . . 10_666 ?
C33 C12 C33 N7 180.0 8_655 . . . ?
C33 C12 C33 N7 0(7) 4_556 . . . ?
C33 C12 C33 N7 180.0 11_656 . . . ?
C33 C12 C33 N7 180.0 8_655 . . 10_666 ?
C33 C12 C33 N7 0(7) 4_556 . . 4_556 ?
C33 C12 C33 N7 0(7) 4_556 . . 10_666 ?
C33 C12 C33 N7 180.0 8_655 . . 7_665 ?
C33 C12 C33 N7 180.0 11_656 . . 7_665 ?
C33 C12 C33 N7 180.0 11_656 . . 4_556 ?
C33 C12 C33 N7 0(7) 4_556 . . 7_665 ?
C33 C12 C33 C33 0(100) 8_655 . . 4_556 ?
C33 C12 C33 C33 0(100) 11_656 . . 4_556 ?
C33 C12 C33 O24 0(100) 4_556 . . 4_556 ?
C33 C12 C33 O24 42(2) 11_656 . . 4_556 ?
C33 C12 C33 O24 -42(2) 8_655 . . . ?
C33 C12 C33 O24 -42(2) 11_656 . . . ?
C33 C12 C33 O24 0(100) 4_556 . . . ?
C33 C12 C33 O24 42(2) 8_655 . . 4_556 ?
C33 C12 C33 C10 180.0 8_655 . . 2_655 ?
C33 C12 C33 C10 0(7) 4_556 . . 2_655 ?
C33 C12 C33 C10 180.0 11_656 . . 2_655 ?
C33 C12 C10 C12 180.0 8_655 . . 9 ?
C33 C12 C10 C12 180.0 11_656 . . 9 ?
C33 C33 O24 O24 0.0(9) 4_556 . . 4_556 ?
O24 C33 O24 C33 0(100) 4_556 . . 4_556 ?
C10 C12 C33 N7 0.0 2_655 . . . ?
C10 C12 C33 N7 0.0 2_655 . . 10_666 ?
C10 C12 C33 N7 0.0 2_655 . . 7_665 ?
C10 C12 C33 N7 0.0 2_655 . . 4_556 ?
C10 C12 C33 C33 0.00(18) 2_655 . . 4_556 ?
C10 C12 C33 O24 -138(2) 2_655 . . 4_556 ?
C10 C12 C33 O24 138(2) 2_655 . . . ?
C10 C12 C10 C12 0.0 2_655 . . 9 ?
C10 C33 O24 C33 0(100) 2_655 . . 4_556 ?
C10 C33 O24 O24 155(5) 2_655 . . 4_556 ?

loop_
_twin_individual_id
_twin_individual_mass_fraction_refined
1 0.83(2)
2 0.17(2)

loop_
_smtbx_masks_void_nr
_smtbx_masks_void_average_x
_smtbx_masks_void_average_y
_smtbx_masks_void_average_z
_smtbx_masks_void_volume
_smtbx_masks_void_count_electrons
_smtbx_masks_void_content
1 0.104 -0.786 -0.177 2184.8 560.4 '13 DMF'
